data_4512654
loop_
_publ_author_name
'Rai, Sunil K.'
'Khanam, Shaziya'
'Khanna, Ranjana S.'
'Tewari, Ashish K.'

_publ_section_title
;
 Design and Synthesis of 2-Pyridone Based Flexible Dimers and Their
 Conformational Study through X-ray Diffraction and Density Functional
 Theory: Perspective of Cyclooxygenase-2 Inhibition
;
_journal_issue 3
_journal_name_full 'Crystal Growth &amp; Design'
_journal_page_first 1430
_journal_paper_doi 10.1021/cg501793v
_journal_volume 15
_journal_year 2015
_chemical_formula_moiety 'C29 H24 N4 O2'
_chemical_formula_sum 'C29 H24 N4 O2'
_chemical_formula_weight 460.52
_space_group_IT_number 14
_symmetry_cell_setting monoclinic
_symmetry_space_group_name_Hall '-P 2ybc'
_symmetry_space_group_name_H-M 'P 1 21/c 1'
_atom_sites_solution_hydrogens geom
_atom_sites_solution_primary direct
_atom_sites_solution_secondary difmap
_audit_creation_method SHELXL-97
_audit_update_record
;
2014-04-11 # Formatted by publCIF

;
_cell_angle_alpha 90.00
_cell_angle_beta 102.428(7)
_cell_angle_gamma 90.00
_cell_formula_units_Z 4
_cell_length_a 15.2675(12)
_cell_length_b 11.6921(9)
_cell_length_c 13.8153(10)
_cell_measurement_temperature 293(2)
_cell_volume 2408.4(3)
_computing_structure_refinement 'SHELXL-97 (Sheldrick, 1997)'
_computing_structure_solution 'SHELXS-97 (Sheldrick, 1990)'
_diffrn_ambient_temperature 293(2)
_diffrn_measured_fraction_theta_full 25.24
_diffrn_measured_fraction_theta_max 25.24
_diffrn_measurement_device_type 'Xcalibur, Eos'
_diffrn_radiation_monochromator graphite
_diffrn_radiation_source 'fine-focus sealed tube'
_diffrn_radiation_type MoK\a
_diffrn_radiation_wavelength 0.71073
_diffrn_reflns_av_R_equivalents 0.0200
_diffrn_reflns_av_sigmaI/netI 0.0360
_diffrn_reflns_limit_h_max 19
_diffrn_reflns_limit_h_min -20
_diffrn_reflns_limit_k_max 8
_diffrn_reflns_limit_k_min -15
_diffrn_reflns_limit_l_max 10
_diffrn_reflns_limit_l_min -18
_diffrn_reflns_number 11038
_diffrn_reflns_theta_full 29.11
_diffrn_reflns_theta_max 29.11
_diffrn_reflns_theta_min 3.02
_exptl_absorpt_coefficient_mu 0.082
_exptl_absorpt_correction_T_max 1.0000
_exptl_absorpt_correction_T_min 0.21548
_exptl_absorpt_correction_type multi-scan
_exptl_absorpt_process_details 'CrysAlisPro, Agilent Technologies'
_exptl_crystal_density_diffrn 1.270
_exptl_crystal_density_method 'not measured'
_exptl_crystal_F_000 968.0
_exptl_crystal_size_max 0.52
_exptl_crystal_size_mid 0.51
_exptl_crystal_size_min 0.50
_refine_diff_density_max 0.333
_refine_diff_density_min -0.242
_refine_diff_density_rms 0.038
_refine_ls_extinction_coef 0.0058(10)
_refine_ls_extinction_expression Fc^*^=kFc[1+0.001xFc^2^\l^3^/sin(2\q)]^-1/4^
_refine_ls_extinction_method SHELXL
_refine_ls_goodness_of_fit_ref 1.017
_refine_ls_hydrogen_treatment mixed
_refine_ls_matrix_type full
_refine_ls_number_parameters 317
_refine_ls_number_reflns 5460
_refine_ls_number_restraints 0
_refine_ls_restrained_S_all 1.017
_refine_ls_R_factor_all 0.0819
_refine_ls_R_factor_gt 0.0529
_refine_ls_shift/su_max 0.016
_refine_ls_shift/su_mean 0.002
_refine_ls_structure_factor_coef Fsqd
_refine_ls_weighting_details 'calc w=1/[\s^2^(Fo^2^)+(0.0745P)^2^+0.4658P] where P=(Fo^2^+2Fc^2^)/3'
_refine_ls_weighting_scheme calc
_refine_ls_wR_factor_gt 0.1365
_refine_ls_wR_factor_ref 0.1547
_reflns_number_gt 3782
_reflns_number_total 5460
_reflns_threshold_expression >2sigma(I)
_cod_data_source_file cg501793v_si_003.cif
_cod_data_source_block shelxl
_cod_depositor_comments 'Adding full bibliography for 4512653--4512655.cif.'
_cod_original_sg_symbol_H-M 'P 21/c'
_cod_database_code 4512654
_publcif_datablock.id {5991f882-a189-4498-8037-021f68183c45}

_publcif_info_exptl_table_max_cols 4
_publcif_info_exptl_table_use_headnotes n

loop_
_symmetry_equiv_pos_as_xyz
'x, y, z'
'-x, y+1/2, -z+1/2'
'-x, -y, -z'
'x, -y-1/2, z-1/2'

loop_
_atom_site_label
_atom_site_type_symbol
_atom_site_fract_x
_atom_site_fract_y
_atom_site_fract_z
_atom_site_U_iso_or_equiv
_atom_site_adp_type
_atom_site_occupancy
_atom_site_symmetry_multiplicity
_atom_site_calc_flag
_atom_site_refinement_flags
O2 O 0.47584(8) 0.18402(11) 0.39102(9) 0.0454(3) Uani 1 1 d .
C5 C -0.14086(14) -0.1055(2) 0.34357(16) 0.0555(5) Uani 1 1 d .
H5 H -0.1816 -0.0456 0.3391 0.067 Uiso 1 1 calc R
C12 C -0.09125(15) 0.3441(2) 0.37395(19) 0.0652(6) Uani 1 1 d .
H12A H -0.0545 0.4115 0.3849 0.098 Uiso 1 1 calc R
H12B H -0.1263 0.3393 0.4238 0.098 Uiso 1 1 calc R
H12C H -0.1305 0.3481 0.3096 0.098 Uiso 1 1 calc R
C28 C 0.35059(12) 0.09697(18) 0.44576(16) 0.0491(5) Uani 1 1 d .
H00A H 0.3609 0.1335 0.5102 0.059 Uiso 1 1 calc R
H00B H 0.3876 0.0288 0.4520 0.059 Uiso 1 1 calc R
C15 C 0.44533(18) 0.5966(2) 0.75997(16) 0.0643(6) Uani 1 1 d .
H15 H 0.4709 0.6444 0.8122 0.077 Uiso 1 1 calc R
C25 C 0.76008(13) 0.3032(2) 0.59595(16) 0.0559(6) Uani 1 1 d .
H25A H 0.7825 0.2519 0.5527 0.084 Uiso 1 1 calc R
H25B H 0.7776 0.2763 0.6630 0.084 Uiso 1 1 calc R
H25C H 0.7844 0.3782 0.5912 0.084 Uiso 1 1 calc R
C17 C 0.31666(15) 0.52659(17) 0.64864(16) 0.0532(5) Uani 1 1 d .
H17 H 0.2548 0.5267 0.6253 0.064 Uiso 1 1 calc R
C4 C -0.17158(16) -0.2168(2) 0.33486(17) 0.0681(7) Uani 1 1 d .
H4 H -0.2328 -0.2310 0.3249 0.082 Uiso 1 1 calc R
N2 N 0.13601(16) 0.44623(18) 0.43022(17) 0.0792(6) Uani 1 1 d .
C3 C -0.11326(18) -0.3063(2) 0.34073(15) 0.0639(7) Uani 1 1 d .
H3 H -0.1347 -0.3810 0.3341 0.077 Uiso 1 1 calc R
C2 C -0.02320(17) -0.2856(2) 0.35636(16) 0.0594(6) Uani 1 1 d .
H2 H 0.0170 -0.3461 0.3608 0.071 Uiso 1 1 calc R
C14 C 0.49962(16) 0.52592(18) 0.71801(15) 0.0548(5) Uani 1 1 d .
H14 H 0.5613 0.5259 0.7427 0.066 Uiso 1 1 calc R
C7 C -0.01423(11) 0.03615(16) 0.37034(12) 0.0349(4) Uani 1 1 d .
C20 C 0.51836(12) 0.38013(15) 0.58990(12) 0.0353(4) Uani 1 1 d .
C23 C 0.61246(11) 0.24478(14) 0.48698(13) 0.0347(4) Uani 1 1 d .
C6 C -0.04990(12) -0.08218(16) 0.35897(12) 0.0383(4) Uani 1 1 d .
C22 C 0.65992(11) 0.30808(15) 0.56618(13) 0.0377(4) Uani 1 1 d .
C21 C 0.61095(12) 0.37622(16) 0.61748(13) 0.0413(4) Uani 1 1 d .
H21 H 0.6406 0.4197 0.6709 0.050 Uiso 1 1 calc R
C26 C 0.65694(12) 0.17677(16) 0.42623(14) 0.0405(4) Uani 1 1 d .
C11 C 0.11083(11) 0.14989(16) 0.39903(12) 0.0342(4) Uani 1 1 d .
C19 C 0.46243(13) 0.45472(15) 0.63902(13) 0.0389(4) Uani 1 1 d .
C10 C 0.05992(12) 0.24976(15) 0.39758(12) 0.0375(4) Uani 1 1 d .
C18 C 0.36989(13) 0.45559(16) 0.60565(14) 0.0446(5) Uani 1 1 d .
H18 H 0.3434 0.4078 0.5537 0.054 Uiso 1 1 calc R
C16 C 0.35486(17) 0.59691(18) 0.72555(16) 0.0581(6) Uani 1 1 d .
H16 H 0.3189 0.6448 0.7542 0.070 Uiso 1 1 calc R
C1 C 0.00788(14) -0.17432(17) 0.36557(14) 0.0473(5) Uani 1 1 d .
H1 H 0.0693 -0.1610 0.3765 0.057 Uiso 1 1 calc R
C8 C -0.06857(12) 0.13122(18) 0.36662(14) 0.0435(5) Uani 1 1 d .
H8 H -0.1304 0.1219 0.3552 0.052 Uiso 1 1 calc R
C9 C -0.03242(12) 0.23988(17) 0.37955(13) 0.0429(4) Uani 1 1 d .
C13 C 0.10357(14) 0.35884(18) 0.41496(15) 0.0490(5) Uani 1 1 d .
N1 N 0.07609(9) 0.04685(12) 0.38545(10) 0.0354(3) Uani 1 1 d .
O1 O 0.20014(8) 0.16410(11) 0.41527(9) 0.0417(3) Uani 1 1 d .
N3 N 0.47264(9) 0.31504(12) 0.51469(10) 0.0367(3) Uani 1 1 d .
C24 C 0.51844(11) 0.25043(15) 0.46572(12) 0.0341(4) Uani 1 1 d .
C27 C 0.37911(11) 0.17680(17) 0.37362(14) 0.0422(4) Uani 1 1 d .
H27A H 0.3556 0.1500 0.3066 0.051 Uiso 1 1 calc R
H27B H 0.3545 0.2522 0.3800 0.051 Uiso 1 1 calc R
N4 N 0.69377(11) 0.12363(17) 0.37813(13) 0.0572(5) Uani 1 1 d .
C29 C 0.25340(12) 0.06224(17) 0.41618(16) 0.0475(5) Uani 1 1 d .
H29A H 0.2412 0.0273 0.3510 0.057 Uiso 1 1 calc R
H29B H 0.2392 0.0074 0.4632 0.057 Uiso 1 1 calc R

loop_
_atom_site_aniso_label
_atom_site_aniso_U_11
_atom_site_aniso_U_22
_atom_site_aniso_U_33
_atom_site_aniso_U_23
_atom_site_aniso_U_13
_atom_site_aniso_U_12
O2 0.0318(6) 0.0514(8) 0.0549(8) -0.0191(7) 0.0133(6) -0.0039(6)
C5 0.0394(11) 0.0631(14) 0.0633(13) -0.0074(11) 0.0092(9) -0.0080(10)
C12 0.0541(13) 0.0574(14) 0.0844(16) -0.0083(13) 0.0154(12) 0.0206(11)
C28 0.0311(9) 0.0497(12) 0.0638(12) 0.0042(10) 0.0040(9) 0.0016(8)
C15 0.0924(19) 0.0501(13) 0.0528(13) -0.0149(11) 0.0212(12) 0.0051(12)
C25 0.0339(10) 0.0666(14) 0.0657(13) 0.0048(12) 0.0074(9) -0.0041(10)
C17 0.0595(13) 0.0451(12) 0.0613(13) 0.0044(11) 0.0269(10) 0.0147(10)
C4 0.0530(14) 0.0824(18) 0.0666(14) -0.0078(14) 0.0080(11) -0.0327(14)
N2 0.0962(17) 0.0466(12) 0.0963(16) -0.0057(11) 0.0238(13) -0.0127(11)
C3 0.0864(18) 0.0563(14) 0.0499(12) -0.0114(11) 0.0168(12) -0.0289(14)
C2 0.0782(16) 0.0470(12) 0.0555(13) -0.0046(10) 0.0201(11) -0.0098(11)
C14 0.0618(13) 0.0498(12) 0.0526(12) -0.0096(10) 0.0119(10) 0.0017(10)
C7 0.0291(8) 0.0444(10) 0.0315(8) -0.0013(8) 0.0075(6) 0.0011(7)
C20 0.0392(9) 0.0314(9) 0.0362(9) 0.0026(8) 0.0098(7) -0.0016(7)
C23 0.0308(9) 0.0321(9) 0.0440(9) 0.0057(8) 0.0141(7) -0.0002(7)
C6 0.0368(9) 0.0492(11) 0.0293(8) -0.0035(8) 0.0080(7) -0.0055(8)
C22 0.0316(9) 0.0377(10) 0.0434(9) 0.0092(8) 0.0073(7) -0.0029(7)
C21 0.0429(10) 0.0403(10) 0.0388(9) -0.0011(8) 0.0050(8) -0.0062(8)
C26 0.0319(9) 0.0420(11) 0.0483(10) 0.0075(9) 0.0101(8) 0.0052(8)
C11 0.0297(8) 0.0410(10) 0.0323(8) -0.0005(8) 0.0074(6) 0.0007(7)
C19 0.0520(11) 0.0308(9) 0.0361(9) 0.0049(8) 0.0143(8) 0.0021(8)
C10 0.0408(10) 0.0376(10) 0.0351(9) -0.0030(8) 0.0100(7) 0.0019(8)
C18 0.0500(11) 0.0399(11) 0.0463(10) -0.0026(9) 0.0157(8) 0.0041(9)
C16 0.0847(17) 0.0407(11) 0.0585(13) 0.0055(10) 0.0371(12) 0.0186(11)
C1 0.0456(11) 0.0469(12) 0.0507(11) -0.0043(9) 0.0132(9) -0.0038(9)
C8 0.0282(9) 0.0536(12) 0.0484(10) -0.0062(9) 0.0075(8) 0.0039(8)
C9 0.0394(10) 0.0470(11) 0.0431(10) -0.0028(9) 0.0108(8) 0.0101(9)
C13 0.0540(12) 0.0421(12) 0.0519(11) -0.0002(10) 0.0137(9) 0.0037(10)
N1 0.0301(7) 0.0377(8) 0.0386(8) -0.0003(7) 0.0081(6) 0.0004(6)
O1 0.0298(6) 0.0376(7) 0.0580(8) -0.0013(6) 0.0101(5) -0.0007(5)
N3 0.0328(8) 0.0375(8) 0.0409(8) -0.0028(7) 0.0103(6) -0.0003(6)
C24 0.0323(9) 0.0321(9) 0.0392(9) 0.0001(8) 0.0107(7) -0.0018(7)
C27 0.0300(9) 0.0466(11) 0.0481(10) -0.0091(9) 0.0047(7) -0.0020(8)
N4 0.0459(10) 0.0659(12) 0.0631(11) -0.0002(10) 0.0189(9) 0.0154(9)
C29 0.0312(9) 0.0394(10) 0.0708(13) 0.0021(10) 0.0087(9) 0.0021(8)

loop_
_atom_type_symbol
_atom_type_description
_atom_type_scat_dispersion_real
_atom_type_scat_dispersion_imag
_atom_type_scat_source
C C 0.0033 0.0016 'International Tables Vol C Tables 4.2.6.8 and 6.1.1.4'
H H 0.0000 0.0000 'International Tables Vol C Tables 4.2.6.8 and 6.1.1.4'
O O 0.0106 0.0060 'International Tables Vol C Tables 4.2.6.8 and 6.1.1.4'
S S 0.1246 0.1234 'International Tables Vol C Tables 4.2.6.8 and 6.1.1.4'
N N 0.0061 0.0033 'International Tables Vol C Tables 4.2.6.8 and 6.1.1.4'
N N 0.0061 0.0033 'International Tables Vol C Tables 4.2.6.8 and 6.1.1.4'

loop_
_geom_angle_atom_site_label_1
_geom_angle_atom_site_label_2
_geom_angle_atom_site_label_3
_geom_angle
C24 O2 C27 118.02(13)
C4 C5 C6 120.6(2)
C4 C5 H5 119.7
C6 C5 H5 119.7
C9 C12 H12A 109.5
C9 C12 H12B 109.5
H12A C12 H12B 109.5
C9 C12 H12C 109.5
H12A C12 H12C 109.5
H12B C12 H12C 109.5
C27 C28 C29 113.45(16)
C27 C28 H00A 108.9
C29 C28 H00A 108.9
C27 C28 H00B 108.9
C29 C28 H00B 108.9
H00A C28 H00B 107.7
C16 C15 C14 120.7(2)
C16 C15 H15 119.7
C14 C15 H15 119.7
C22 C25 H25A 109.5
C22 C25 H25B 109.5
H25A C25 H25B 109.5
C22 C25 H25C 109.5
H25A C25 H25C 109.5
H25B C25 H25C 109.5
C16 C17 C18 120.1(2)
C16 C17 H17 119.9
C18 C17 H17 119.9
C3 C4 C5 120.8(2)
C3 C4 H4 119.6
C5 C4 H4 119.6
C4 C3 C2 119.7(2)
C4 C3 H3 120.2
C2 C3 H3 120.2
C3 C2 C1 119.7(2)
C3 C2 H2 120.2
C1 C2 H2 120.2
C15 C14 C19 120.4(2)
C15 C14 H14 119.8
C19 C14 H14 119.8
N1 C7 C8 120.96(16)
N1 C7 C6 116.16(15)
C8 C7 C6 122.89(15)
N3 C20 C21 121.35(16)
N3 C20 C19 115.41(15)
C21 C20 C19 123.24(16)
C22 C23 C24 118.46(15)
C22 C23 C26 121.72(16)
C24 C23 C26 119.81(16)
C1 C6 C5 117.43(19)
C1 C6 C7 120.36(16)
C5 C6 C7 122.20(18)
C21 C22 C23 117.47(16)
C21 C22 C25 120.84(17)
C23 C22 C25 121.69(17)
C20 C21 C22 120.63(17)
C20 C21 H21 119.7
C22 C21 H21 119.7
N4 C26 C23 178.8(2)
N1 C11 O1 120.09(15)
N1 C11 C10 123.84(15)
O1 C11 C10 116.07(15)
C18 C19 C14 118.02(17)
C18 C19 C20 119.82(16)
C14 C19 C20 122.16(18)
C9 C10 C11 118.31(16)
C9 C10 C13 121.54(17)
C11 C10 C13 120.15(16)
C17 C18 C19 120.81(19)
C17 C18 H18 119.6
C19 C18 H18 119.6
C15 C16 C17 120.01(19)
C15 C16 H16 120.0
C17 C16 H16 120.0
C2 C1 C6 121.7(2)
C2 C1 H1 119.1
C6 C1 H1 119.1
C9 C8 C7 121.02(16)
C9 C8 H8 119.5
C7 C8 H8 119.5
C8 C9 C10 117.62(16)
C8 C9 C12 121.36(18)
C10 C9 C12 121.02(18)
N2 C13 C10 177.8(2)
C11 N1 C7 118.23(14)
C11 O1 C29 116.74(13)
C24 N3 C20 118.38(15)
N3 C24 O2 120.38(15)
N3 C24 C23 123.64(16)
O2 C24 C23 115.99(14)
O2 C27 C28 111.01(15)
O2 C27 H27A 109.4
C28 C27 H27A 109.4
O2 C27 H27B 109.4
C28 C27 H27B 109.4
H27A C27 H27B 108.0
O1 C29 C28 107.49(16)
O1 C29 H29A 110.2
C28 C29 H29A 110.2
O1 C29 H29B 110.2
C28 C29 H29B 110.2
H29A C29 H29B 108.5

loop_
_geom_bond_atom_site_label_1
_geom_bond_atom_site_label_2
_geom_bond_distance
O2 C24 1.342(2)
O2 C27 1.447(2)
C5 C4 1.380(3)
C5 C6 1.386(3)
C5 H5 0.9300
C12 C9 1.506(3)
C12 H12A 0.9600
C12 H12B 0.9600
C12 H12C 0.9600
C28 C27 1.497(3)
C28 C29 1.508(3)
C28 H00A 0.9700
C28 H00B 0.9700
C15 C16 1.361(3)
C15 C14 1.383(3)
C15 H15 0.9300
C25 C22 1.497(2)
C25 H25A 0.9600
C25 H25B 0.9600
C25 H25C 0.9600
C17 C16 1.371(3)
C17 C18 1.382(3)
C17 H17 0.9300
C4 C3 1.365(4)
C4 H4 0.9300
N2 C13 1.135(3)
C3 C2 1.367(3)
C3 H3 0.9300
C2 C1 1.381(3)
C2 H2 0.9300
C14 C19 1.393(3)
C14 H14 0.9300
C7 N1 1.355(2)
C7 C8 1.381(3)
C7 C6 1.483(3)
C20 N3 1.354(2)
C20 C21 1.383(2)
C20 C19 1.483(2)
C23 C22 1.389(2)
C23 C24 1.403(2)
C23 C26 1.429(2)
C6 C1 1.383(3)
C22 C21 1.387(3)
C21 H21 0.9300
C26 N4 1.142(2)
C11 N1 1.313(2)
C11 O1 1.3436(19)
C11 C10 1.401(2)
C19 C18 1.389(3)
C10 C9 1.383(2)
C10 C13 1.435(3)
C18 H18 0.9300
C16 H16 0.9300
C1 H1 0.9300
C8 C9 1.381(3)
C8 H8 0.9300
O1 C29 1.441(2)
N3 C24 1.312(2)
C27 H27A 0.9700
C27 H27B 0.9700
C29 H29A 0.9700
C29 H29B 0.9700

loop_
_geom_torsion_atom_site_label_1
_geom_torsion_atom_site_label_2
_geom_torsion_atom_site_label_3
_geom_torsion_atom_site_label_4
_geom_torsion
C6 C5 C4 C3 -0.3(3)
C5 C4 C3 C2 0.6(4)
C4 C3 C2 C1 -0.3(3)
C16 C15 C14 C19 0.7(3)
C4 C5 C6 C1 -0.3(3)
C4 C5 C6 C7 -178.98(19)
N1 C7 C6 C1 1.1(2)
C8 C7 C6 C1 -178.55(17)
N1 C7 C6 C5 179.72(16)
C8 C7 C6 C5 0.1(3)
C24 C23 C22 C21 -2.1(2)
C26 C23 C22 C21 176.61(16)
C24 C23 C22 C25 177.66(16)
C26 C23 C22 C25 -3.7(3)
N3 C20 C21 C22 2.3(3)
C19 C20 C21 C22 -177.43(16)
C23 C22 C21 C20 0.0(3)
C25 C22 C21 C20 -179.76(17)
C22 C23 C26 N4 -25(10)
C24 C23 C26 N4 154(10)
C15 C14 C19 C18 -1.3(3)
C15 C14 C19 C20 178.14(18)
N3 C20 C19 C18 -1.1(2)
C21 C20 C19 C18 178.64(17)
N3 C20 C19 C14 179.49(17)
C21 C20 C19 C14 -0.7(3)
N1 C11 C10 C9 -0.9(3)
O1 C11 C10 C9 178.97(14)
N1 C11 C10 C13 178.85(16)
O1 C11 C10 C13 -1.3(2)
C16 C17 C18 C19 -0.4(3)
C14 C19 C18 C17 1.1(3)
C20 C19 C18 C17 -178.32(17)
C14 C15 C16 C17 0.1(3)
C18 C17 C16 C15 -0.2(3)
C3 C2 C1 C6 -0.3(3)
C5 C6 C1 C2 0.6(3)
C7 C6 C1 C2 179.30(17)
N1 C7 C8 C9 -0.9(3)
C6 C7 C8 C9 178.69(16)
C7 C8 C9 C10 -0.8(3)
C7 C8 C9 C12 178.99(18)
C11 C10 C9 C8 1.7(3)
C13 C10 C9 C8 -178.06(17)
C11 C10 C9 C12 -178.15(17)
C13 C10 C9 C12 2.1(3)
C9 C10 C13 N2 35(7)
C11 C10 C13 N2 -145(7)
O1 C11 N1 C7 179.32(14)
C10 C11 N1 C7 -0.8(2)
C8 C7 N1 C11 1.7(2)
C6 C7 N1 C11 -177.90(14)
N1 C11 O1 C29 0.3(2)
C10 C11 O1 C29 -179.51(15)
C21 C20 N3 C24 -2.3(2)
C19 C20 N3 C24 177.44(14)
C20 N3 C24 O2 179.59(15)
C20 N3 C24 C23 0.1(2)
C27 O2 C24 N3 -6.5(2)
C27 O2 C24 C23 173.05(15)
C22 C23 C24 N3 2.2(3)
C26 C23 C24 N3 -176.56(16)
C22 C23 C24 O2 -177.38(15)
C26 C23 C24 O2 3.9(2)
C24 O2 C27 C28 -79.0(2)
C29 C28 C27 O2 -165.21(16)
C11 O1 C29 C28 -174.32(15)
C27 C28 C29 O1 -63.1(2)

loop_
_publcif_info_tables.block_id
_publcif_info_tables.reference_item
{5991f882-a189-4498-8037-021f68183c45} '_publcif_info_datablock.publ_exptl'

loop_
_publcif_info_cif.paper_type
CB

loop_
_publcif_info_datablock.id
_publcif_info_datablock.publ_exptl
_publcif_info_datablock.publ_geom
_publcif_info_datablock.structure
{5991f882-a189-4498-8037-021f68183c45} y y y

loop_
_publcif_info_exptl_table_extra_item
sin_theta_over_lambda_max
